data_4121615
loop_
_publ_author_name
'Saito, Teruhiko'
'Nishiyama, Haruka'
'Tanahashi, Hiromasa'
'Kawakita, Kento'
'Tsurugi, Hayato'
'Mashima, Kazushi'

_publ_section_title
;
 1,4-Bis(trimethylsilyl)-1,4-diaza-2,5-cyclohexadienes as Strong Salt-Free
 Reductants for Generating Low-Valent Early Transition Metals with
 Electron-Donating Ligands.
;
_journal_issue 13
_journal_name_full 'Journal of the American Chemical Society'
_journal_page_first 5161
_journal_page_last 5170
_journal_paper_doi 10.1021/ja501313s
_journal_volume 136
_journal_year 2014
_chemical_formula_moiety 'C50 H68 Cl2 N2 Ti2'
_chemical_formula_sum 'C50 H68 Cl2 N2 Ti2'
_chemical_formula_weight 863.76
_chemical_name_common 21
_chemical_name_systematic
; 
 ? 
;
_space_group_IT_number 14
_symmetry_cell_setting monoclinic
_symmetry_space_group_name_Hall '-P 2yn'
_symmetry_space_group_name_H-M 'P 1 21/n 1'
_atom_sites_solution_hydrogens geom
_atom_sites_solution_primary direct
_atom_sites_solution_secondary difmap
_audit_creation_method SHELXL-97
_cell_angle_alpha 90.00
_cell_angle_beta 91.893(3)
_cell_angle_gamma 90.00
_cell_formula_units_Z 2
_cell_length_a 8.7094(7)
_cell_length_b 17.3646(13)
_cell_length_c 14.8216(11)
_cell_measurement_reflns_used 4333
_cell_measurement_temperature 113(2)
_cell_measurement_theta_max 27.49
_cell_measurement_theta_min 3.31
_cell_volume 2240.3(3)
_computing_cell_refinement CrystalClear
_computing_data_collection 'CrystalClear (Rigaku Inc., 2007)'
_computing_data_reduction CrystalClear
_computing_molecular_graphics 'CrystalStructure 4.0'
_computing_publication_material 'CrystalStructure 4.0 (Rigaku, 2010)'
_computing_structure_refinement 'SHELXL-97 (Sheldrick, 1997)'
_computing_structure_solution 'SHELXS-97 (Sheldrick, 1990)'
_diffrn_ambient_temperature 113(2)
_diffrn_detector_area_resol_mean 7.314
_diffrn_measured_fraction_theta_full 0.992
_diffrn_measured_fraction_theta_max 0.992
_diffrn_measurement_device_type 'Rigaku Mercury70'
_diffrn_measurement_method \w
_diffrn_radiation_monochromator graphite
_diffrn_radiation_source 'fine-focus sealed tube'
_diffrn_radiation_type MoK\a
_diffrn_radiation_wavelength 0.71075
_diffrn_reflns_av_R_equivalents 0.0578
_diffrn_reflns_av_sigmaI/netI 0.0541
_diffrn_reflns_limit_h_max 11
_diffrn_reflns_limit_h_min -11
_diffrn_reflns_limit_k_max 22
_diffrn_reflns_limit_k_min -22
_diffrn_reflns_limit_l_max 19
_diffrn_reflns_limit_l_min -19
_diffrn_reflns_number 21322
_diffrn_reflns_theta_full 27.48
_diffrn_reflns_theta_max 27.48
_diffrn_reflns_theta_min 3.56
_diffrn_standards_interval_time 0
_diffrn_standards_number 21322
_exptl_absorpt_coefficient_mu 0.512
_exptl_absorpt_correction_T_max 0.9651
_exptl_absorpt_correction_T_min 0.8534
_exptl_absorpt_correction_type multi-scan
_exptl_absorpt_process_details 'REQAB (Rigaku, 1998)'
_exptl_crystal_colour blue
_exptl_crystal_density_diffrn 1.280
_exptl_crystal_density_method 'not measured'
_exptl_crystal_description block
_exptl_crystal_F_000 920
_exptl_crystal_size_max 0.32
_exptl_crystal_size_mid 0.08
_exptl_crystal_size_min 0.07
_refine_diff_density_max 0.672
_refine_diff_density_min -0.575
_refine_diff_density_rms 0.086
_refine_ls_extinction_method none
_refine_ls_goodness_of_fit_ref 1.249
_refine_ls_hydrogen_treatment mixed
_refine_ls_matrix_type full
_refine_ls_number_parameters 263
_refine_ls_number_reflns 5114
_refine_ls_number_restraints 0
_refine_ls_restrained_S_all 1.249
_refine_ls_R_factor_all 0.0918
_refine_ls_R_factor_gt 0.0808
_refine_ls_shift/su_max 0.001
_refine_ls_shift/su_mean 0.000
_refine_ls_structure_factor_coef Fsqd
_refine_ls_weighting_details 'calc w=1/[\s^2^(Fo^2^)+(0.0651P)^2^+2.5563P] where P=(Fo^2^+2Fc^2^)/3'
_refine_ls_weighting_scheme calc
_refine_ls_wR_factor_gt 0.1748
_refine_ls_wR_factor_ref 0.1836
_reflns_number_gt 4543
_reflns_number_total 5114
_reflns_threshold_expression >2sigma(I)
_cod_data_source_file ja501313s_si_003.cif
_cod_data_source_block 9
_cod_database_code 4121615

loop_
_symmetry_equiv_pos_as_xyz
'x, y, z'
'-x+1/2, y+1/2, -z+1/2'
'-x, -y, -z'
'x-1/2, -y-1/2, z-1/2'

loop_
_atom_site_label
_atom_site_type_symbol
_atom_site_fract_x
_atom_site_fract_y
_atom_site_fract_z
_atom_site_U_iso_or_equiv
_atom_site_adp_type
_atom_site_occupancy
_atom_site_symmetry_multiplicity
_atom_site_calc_flag
_atom_site_refinement_flags
Ti1 Ti 0.40554(6) 0.13678(3) 0.23698(4) 0.02197(18) Uani 1 1 d .
Cl1 Cl 0.62285(9) 0.11902(5) 0.34815(5) 0.0271(2) Uani 1 1 d .
N1 N 0.2600(3) 0.07934(15) 0.34273(18) 0.0240(6) Uani 1 1 d .
C1 C 0.3093(4) 0.0513(2) 0.4236(2) 0.0291(7) Uani 1 1 d .
H1 H 0.4160 0.0540 0.4389 0.035 Uiso 1 1 calc R
C2 C 0.2125(4) 0.0188(2) 0.4856(2) 0.0307(8) Uani 1 1 d .
H2 H 0.2538 -0.0015 0.5407 0.037 Uiso 1 1 calc R
C3 C 0.0548(4) 0.01598(19) 0.4671(2) 0.0262(7) Uani 1 1 d .
C4 C 0.0045(4) 0.0445(2) 0.3836(2) 0.0321(8) Uani 1 1 d .
H4 H -0.1020 0.0436 0.3675 0.039 Uiso 1 1 calc R
C5 C 0.1074(4) 0.0739(2) 0.3240(2) 0.0291(7) Uani 1 1 d .
H5 H 0.0692 0.0913 0.2668 0.035 Uiso 1 1 calc R
C6 C 0.3426(4) 0.24887(19) 0.3231(2) 0.0290(7) Uani 1 1 d .
C7 C 0.2241(4) 0.2409(2) 0.2564(3) 0.0454(11) Uani 1 1 d .
C8 C 0.2894(6) 0.2544(2) 0.1719(3) 0.0501(12) Uani 1 1 d .
C9 C 0.4476(5) 0.2708(2) 0.1867(2) 0.0395(9) Uani 1 1 d .
C10 C 0.4780(4) 0.26896(18) 0.2792(2) 0.0271(7) Uani 1 1 d .
C11 C 0.3275(6) 0.2457(3) 0.4232(3) 0.0538(12) Uani 1 1 d .
H11A H 0.3344 0.2979 0.4481 0.065 Uiso 1 1 calc R
H11B H 0.4103 0.2140 0.4498 0.065 Uiso 1 1 calc R
H11C H 0.2280 0.2231 0.4373 0.065 Uiso 1 1 calc R
C12 C 0.0543(5) 0.2399(3) 0.2742(5) 0.095(3) Uani 1 1 d .
H12A H -0.0013 0.2152 0.2234 0.114 Uiso 1 1 calc R
H12B H 0.0174 0.2928 0.2809 0.114 Uiso 1 1 calc R
H12C H 0.0367 0.2110 0.3297 0.114 Uiso 1 1 calc R
C13 C 0.1964(9) 0.2701(3) 0.0860(4) 0.101(3) Uani 1 1 d .
H13A H 0.2655 0.2740 0.0353 0.122 Uiso 1 1 calc R
H13B H 0.1400 0.3185 0.0921 0.122 Uiso 1 1 calc R
H13C H 0.1235 0.2279 0.0748 0.122 Uiso 1 1 calc R
C14 C 0.5571(8) 0.3026(3) 0.1193(4) 0.089(2) Uani 1 1 d .
H14A H 0.6492 0.2702 0.1185 0.106 Uiso 1 1 calc R
H14B H 0.5861 0.3552 0.1364 0.106 Uiso 1 1 calc R
H14C H 0.5070 0.3029 0.0591 0.106 Uiso 1 1 calc R
C15 C 0.6245(5) 0.2961(2) 0.3251(3) 0.0479(11) Uani 1 1 d .
H15A H 0.6257 0.3525 0.3268 0.057 Uiso 1 1 calc R
H15B H 0.7123 0.2776 0.2916 0.057 Uiso 1 1 calc R
H15C H 0.6311 0.2759 0.3869 0.057 Uiso 1 1 calc R
C16 C 0.3420(4) 0.00600(19) 0.1766(2) 0.0287(7) Uani 1 1 d .
C17 C 0.3021(4) 0.06114(19) 0.1097(2) 0.0282(7) Uani 1 1 d .
C18 C 0.4393(4) 0.0974(2) 0.0826(2) 0.0294(7) Uani 1 1 d .
C19 C 0.5629(4) 0.0675(2) 0.1364(2) 0.0296(7) Uani 1 1 d .
C20 C 0.5024(4) 0.01084(19) 0.1945(2) 0.0305(8) Uani 1 1 d .
C21 C 0.2396(5) -0.0558(2) 0.2124(3) 0.0418(9) Uani 1 1 d .
H21A H 0.2573 -0.1040 0.1800 0.050 Uiso 1 1 calc R
H21B H 0.1319 -0.0403 0.2034 0.050 Uiso 1 1 calc R
H21C H 0.2628 -0.0633 0.2769 0.050 Uiso 1 1 calc R
C22 C 0.1458(4) 0.0672(2) 0.0638(3) 0.0383(9) Uani 1 1 d .
H22A H 0.0792 0.0993 0.1002 0.046 Uiso 1 1 calc R
H22B H 0.1009 0.0157 0.0571 0.046 Uiso 1 1 calc R
H22C H 0.1556 0.0906 0.0040 0.046 Uiso 1 1 calc R
C23 C 0.4585(5) 0.1421(2) -0.0030(2) 0.0407(9) Uani 1 1 d .
H23A H 0.4798 0.1064 -0.0523 0.049 Uiso 1 1 calc R
H23B H 0.5442 0.1782 0.0051 0.049 Uiso 1 1 calc R
H23C H 0.3640 0.1707 -0.0177 0.049 Uiso 1 1 calc R
C24 C 0.7309(4) 0.0854(3) 0.1262(3) 0.0461(10) Uani 1 1 d .
H24A H 0.7420 0.1384 0.1047 0.055 Uiso 1 1 calc R
H24B H 0.7744 0.0498 0.0826 0.055 Uiso 1 1 calc R
H24C H 0.7854 0.0797 0.1847 0.055 Uiso 1 1 calc R
C25 C 0.5933(5) -0.0436(2) 0.2546(3) 0.0420(10) Uani 1 1 d .
H25A H 0.6014 -0.0937 0.2246 0.050 Uiso 1 1 calc R
H25B H 0.5413 -0.0501 0.3117 0.050 Uiso 1 1 calc R
H25C H 0.6964 -0.0226 0.2665 0.050 Uiso 1 1 calc R

loop_
_atom_site_aniso_label
_atom_site_aniso_U_11
_atom_site_aniso_U_22
_atom_site_aniso_U_33
_atom_site_aniso_U_23
_atom_site_aniso_U_13
_atom_site_aniso_U_12
Ti1 0.0233(3) 0.0218(3) 0.0206(3) 0.0009(2) -0.0031(2) -0.0005(2)
Cl1 0.0237(4) 0.0300(4) 0.0271(4) 0.0030(3) -0.0049(3) 0.0009(3)
N1 0.0253(14) 0.0224(13) 0.0244(14) 0.0025(11) -0.0005(11) 0.0027(10)
C1 0.0235(16) 0.0342(18) 0.0294(18) 0.0101(14) -0.0030(13) -0.0006(14)
C2 0.0271(17) 0.0364(19) 0.0283(18) 0.0060(14) -0.0041(14) 0.0012(14)
C3 0.0249(16) 0.0270(16) 0.0267(17) 0.0024(13) 0.0001(13) 0.0029(13)
C4 0.0208(16) 0.045(2) 0.0301(18) 0.0088(16) -0.0007(13) 0.0011(14)
C5 0.0248(16) 0.0360(19) 0.0262(17) 0.0034(14) -0.0005(13) 0.0004(14)
C6 0.0326(18) 0.0209(15) 0.0339(19) -0.0034(13) 0.0045(15) 0.0014(13)
C7 0.0274(18) 0.0232(18) 0.084(3) -0.0027(19) -0.017(2) 0.0053(14)
C8 0.081(3) 0.0204(17) 0.046(3) 0.0010(16) -0.037(2) 0.0022(19)
C9 0.069(3) 0.0255(18) 0.0242(18) 0.0021(14) 0.0072(18) -0.0038(17)
C10 0.0303(17) 0.0198(15) 0.0310(18) -0.0029(13) -0.0023(14) 0.0006(13)
C11 0.081(3) 0.038(2) 0.044(2) -0.0068(19) 0.030(2) 0.000(2)
C12 0.031(2) 0.033(3) 0.219(8) -0.024(4) -0.017(3) 0.0075(19)
C13 0.170(7) 0.042(3) 0.086(4) -0.004(3) -0.091(5) 0.023(4)
C14 0.177(7) 0.037(3) 0.056(3) -0.004(2) 0.055(4) -0.036(3)
C15 0.038(2) 0.028(2) 0.076(3) -0.0046(19) -0.015(2) -0.0051(16)
C16 0.0301(18) 0.0265(17) 0.0295(18) -0.0073(13) 0.0018(14) -0.0041(13)
C17 0.0272(17) 0.0295(17) 0.0277(17) -0.0064(14) -0.0043(13) -0.0015(13)
C18 0.0293(17) 0.0361(19) 0.0230(17) -0.0032(14) 0.0014(13) -0.0044(14)
C19 0.0250(17) 0.0352(19) 0.0290(18) -0.0087(14) 0.0055(13) -0.0027(14)
C20 0.0320(18) 0.0245(16) 0.0347(19) -0.0073(14) -0.0042(15) 0.0063(14)
C21 0.051(2) 0.0284(19) 0.046(2) -0.0026(16) 0.0044(19) -0.0107(17)
C22 0.0330(19) 0.043(2) 0.038(2) -0.0088(17) -0.0079(16) -0.0033(16)
C23 0.052(2) 0.047(2) 0.0228(18) 0.0005(16) -0.0012(16) -0.0117(18)
C24 0.0297(19) 0.065(3) 0.044(2) -0.014(2) 0.0061(17) -0.0037(19)
C25 0.047(2) 0.0280(19) 0.050(2) -0.0027(16) -0.0093(19) 0.0118(16)

loop_
_atom_type_symbol
_atom_type_description
_atom_type_scat_dispersion_real
_atom_type_scat_dispersion_imag
_atom_type_scat_source
C C 0.0033 0.0016 'International Tables Vol C Tables 4.2.6.8 and 6.1.1.4'
H H 0.0000 0.0000 'International Tables Vol C Tables 4.2.6.8 and 6.1.1.4'
Cl Cl 0.1484 0.1585 'International Tables Vol C Tables 4.2.6.8 and 6.1.1.4'
N N 0.0061 0.0033 'International Tables Vol C Tables 4.2.6.8 and 6.1.1.4'
Ti Ti 0.2776 0.4457 'International Tables Vol C Tables 4.2.6.8 and 6.1.1.4'

loop_
_geom_angle_atom_site_label_1
_geom_angle_atom_site_label_2
_geom_angle_atom_site_label_3
_geom_angle
_geom_angle_site_symmetry_3
N1 Ti1 C19 123.63(11) .
N1 Ti1 C6 81.21(11) .
C19 Ti1 C6 152.58(12) .
N1 Ti1 C18 128.01(11) .
C19 Ti1 C18 34.33(12) .
C6 Ti1 C18 140.36(12) .
N1 Ti1 C7 82.24(13) .
C19 Ti1 C7 147.25(15) .
C6 Ti1 C7 34.01(13) .
C18 Ti1 C7 115.08(15) .
N1 Ti1 C20 89.43(11) .
C19 Ti1 C20 34.27(12) .
C6 Ti1 C20 162.36(12) .
C18 Ti1 C20 56.40(12) .
C7 Ti1 C20 158.97(12) .
N1 Ti1 C17 95.52(11) .
C19 Ti1 C17 56.73(11) .
C6 Ti1 C17 139.51(12) .
C18 Ti1 C17 33.98(11) .
C7 Ti1 C17 105.50(13) .
C20 Ti1 C17 55.95(11) .
N1 Ti1 C10 112.21(11) .
C19 Ti1 C10 118.87(12) .
C6 Ti1 C10 33.71(11) .
C18 Ti1 C10 117.88(12) .
C7 Ti1 C10 55.66(12) .
C20 Ti1 C10 144.80(12) .
C17 Ti1 C10 141.58(12) .
N1 Ti1 C8 113.71(15) .
C19 Ti1 C8 114.26(15) .
C6 Ti1 C8 55.78(13) .
C18 Ti1 C8 85.69(14) .
C7 Ti1 C8 33.60(16) .
C20 Ti1 C8 141.75(13) .
C17 Ti1 C8 90.41(12) .
C10 Ti1 C8 54.79(12) .
N1 Ti1 C9 135.25(12) .
C19 Ti1 C9 101.09(13) .
C6 Ti1 C9 55.69(12) .
C18 Ti1 C9 87.53(12) .
C7 Ti1 C9 55.81(15) .
C20 Ti1 C9 135.31(13) .
C17 Ti1 C9 109.10(12) .
C10 Ti1 C9 32.71(12) .
C8 Ti1 C9 33.35(15) .
N1 Ti1 Cl1 85.32(7) .
C19 Ti1 Cl1 84.90(9) .
C6 Ti1 Cl1 86.02(9) .
C18 Ti1 Cl1 118.60(9) .
C7 Ti1 Cl1 119.89(11) .
C20 Ti1 Cl1 78.31(8) .
C17 Ti1 Cl1 134.20(8) .
C10 Ti1 Cl1 76.32(8) .
C8 Ti1 Cl1 131.02(9) .
C9 Ti1 Cl1 101.49(11) .
N1 Ti1 C16 74.13(10) .
C19 Ti1 C16 56.07(11) .
C6 Ti1 C16 151.20(12) .
C18 Ti1 C16 55.63(12) .
C7 Ti1 C16 125.69(12) .
C20 Ti1 C16 33.34(11) .
C17 Ti1 C16 33.22(11) .
C10 Ti1 C16 173.51(12) .
C8 Ti1 C16 122.07(12) .
C9 Ti1 C16 141.34(12) .
Cl1 Ti1 C16 106.23(8) .
C1 N1 C5 116.0(3) .
C1 N1 Ti1 126.9(2) .
C5 N1 Ti1 117.1(2) .
N1 C1 C2 123.5(3) .
N1 C1 H1 118.2 .
C2 C1 H1 118.2 .
C1 C2 C3 120.1(3) .
C1 C2 H2 120.0 .
C3 C2 H2 120.0 .
C4 C3 C2 116.3(3) .
C4 C3 C3 121.6(4) 3_556
C2 C3 C3 122.1(4) 3_556
C5 C4 C3 120.7(3) .
C5 C4 H4 119.6 .
C3 C4 H4 119.6 .
N1 C5 C4 123.4(3) .
N1 C5 H5 118.3 .
C4 C5 H5 118.3 .
C10 C6 C7 107.8(3) .
C10 C6 C11 124.7(3) .
C7 C6 C11 127.2(4) .
C10 C6 Ti1 75.29(19) .
C7 C6 Ti1 73.9(2) .
C11 C6 Ti1 121.8(3) .
C6 C7 C8 107.3(4) .
C6 C7 C12 125.2(5) .
C8 C7 C12 125.6(5) .
C6 C7 Ti1 72.1(2) .
C8 C7 Ti1 74.6(2) .
C12 C7 Ti1 131.1(3) .
C7 C8 C9 108.3(3) .
C7 C8 C13 123.9(5) .
C9 C8 C13 125.8(5) .
C7 C8 Ti1 71.8(2) .
C9 C8 Ti1 73.8(2) .
C13 C8 Ti1 133.0(3) .
C10 C9 C8 107.5(3) .
C10 C9 C14 123.9(4) .
C8 C9 C14 127.1(4) .
C10 C9 Ti1 72.9(2) .
C8 C9 Ti1 72.9(2) .
C14 C9 Ti1 130.3(3) .
C9 C10 C6 109.0(3) .
C9 C10 C15 124.9(4) .
C6 C10 C15 125.5(3) .
C9 C10 Ti1 74.3(2) .
C6 C10 Ti1 71.00(18) .
C15 C10 Ti1 128.0(2) .
C6 C11 H11A 109.5 .
C6 C11 H11B 109.5 .
H11A C11 H11B 109.5 .
C6 C11 H11C 109.5 .
H11A C11 H11C 109.5 .
H11B C11 H11C 109.5 .
C7 C12 H12A 109.5 .
C7 C12 H12B 109.5 .
H12A C12 H12B 109.5 .
C7 C12 H12C 109.5 .
H12A C12 H12C 109.5 .
H12B C12 H12C 109.5 .
C8 C13 H13A 109.5 .
C8 C13 H13B 109.5 .
H13A C13 H13B 109.5 .
C8 C13 H13C 109.5 .
H13A C13 H13C 109.5 .
H13B C13 H13C 109.5 .
C9 C14 H14A 109.5 .
C9 C14 H14B 109.5 .
H14A C14 H14B 109.5 .
C9 C14 H14C 109.5 .
H14A C14 H14C 109.5 .
H14B C14 H14C 109.5 .
C10 C15 H15A 109.5 .
C10 C15 H15B 109.5 .
H15A C15 H15B 109.5 .
C10 C15 H15C 109.5 .
H15A C15 H15C 109.5 .
H15B C15 H15C 109.5 .
C17 C16 C20 108.0(3) .
C17 C16 C21 126.6(3) .
C20 C16 C21 124.7(3) .
C17 C16 Ti1 71.44(18) .
C20 C16 Ti1 70.93(18) .
C21 C16 Ti1 130.5(2) .
C16 C17 C18 108.0(3) .
C16 C17 C22 124.3(3) .
C18 C17 C22 126.7(3) .
C16 C17 Ti1 75.35(19) .
C18 C17 Ti1 71.81(18) .
C22 C17 Ti1 128.0(2) .
C19 C18 C17 108.0(3) .
C19 C18 C23 124.1(3) .
C17 C18 C23 125.9(3) .
C19 C18 Ti1 71.66(19) .
C17 C18 Ti1 74.20(19) .
C23 C18 Ti1 132.5(3) .
C18 C19 C20 107.8(3) .
C18 C19 C24 126.1(3) .
C20 C19 C24 125.8(3) .
C18 C19 Ti1 74.01(19) .
C20 C19 Ti1 74.79(19) .
C24 C19 Ti1 122.5(2) .
C16 C20 C19 108.1(3) .
C16 C20 C25 124.7(3) .
C19 C20 C25 126.5(3) .
C16 C20 Ti1 75.73(19) .
C19 C20 Ti1 70.94(19) .
C25 C20 Ti1 126.3(2) .
C16 C21 H21A 109.5 .
C16 C21 H21B 109.5 .
H21A C21 H21B 109.5 .
C16 C21 H21C 109.5 .
H21A C21 H21C 109.5 .
H21B C21 H21C 109.5 .
C17 C22 H22A 109.5 .
C17 C22 H22B 109.5 .
H22A C22 H22B 109.5 .
C17 C22 H22C 109.5 .
H22A C22 H22C 109.5 .
H22B C22 H22C 109.5 .
C18 C23 H23A 109.5 .
C18 C23 H23B 109.5 .
H23A C23 H23B 109.5 .
C18 C23 H23C 109.5 .
H23A C23 H23C 109.5 .
H23B C23 H23C 109.5 .
C19 C24 H24A 109.5 .
C19 C24 H24B 109.5 .
H24A C24 H24B 109.5 .
C19 C24 H24C 109.5 .
H24A C24 H24C 109.5 .
H24B C24 H24C 109.5 .
C20 C25 H25A 109.5 .
C20 C25 H25B 109.5 .
H25A C25 H25B 109.5 .
C20 C25 H25C 109.5 .
H25A C25 H25C 109.5 .
H25B C25 H25C 109.5 .

loop_
_geom_bond_atom_site_label_1
_geom_bond_atom_site_label_2
_geom_bond_distance
_geom_bond_site_symmetry_2
Ti1 N1 2.278(3) .
Ti1 C19 2.384(3) .
Ti1 C6 2.401(3) .
Ti1 C18 2.415(3) .
Ti1 C7 2.425(4) .
Ti1 C20 2.434(3) .
Ti1 C17 2.446(3) .
Ti1 C10 2.456(3) .
Ti1 C8 2.462(4) .
Ti1 C9 2.474(4) .
Ti1 Cl1 2.4872(9) .
Ti1 C16 2.496(3) .
N1 C1 1.351(4) .
N1 C5 1.352(4) .
C1 C2 1.387(5) .
C1 H1 0.9500 .
C2 C3 1.393(4) .
C2 H2 0.9500 .
C3 C4 1.389(5) .
C3 C3 1.494(7) 3_556
C4 C5 1.378(5) .
C4 H4 0.9500 .
C5 H5 0.9500 .
C6 C10 1.409(5) .
C6 C7 1.412(5) .
C6 C11 1.495(5) .
C7 C8 1.413(7) .
C7 C12 1.510(6) .
C8 C9 1.416(6) .
C8 C13 1.511(5) .
C9 C10 1.388(5) .
C9 C14 1.509(6) .
C10 C15 1.502(5) .
C11 H11A 0.9800 .
C11 H11B 0.9800 .
C11 H11C 0.9800 .
C12 H12A 0.9800 .
C12 H12B 0.9800 .
C12 H12C 0.9800 .
C13 H13A 0.9800 .
C13 H13B 0.9800 .
C13 H13C 0.9800 .
C14 H14A 0.9800 .
C14 H14B 0.9800 .
C14 H14C 0.9800 .
C15 H15A 0.9800 .
C15 H15B 0.9800 .
C15 H15C 0.9800 .
C16 C17 1.413(5) .
C16 C20 1.416(5) .
C16 C21 1.503(5) .
C17 C18 1.421(5) .
C17 C22 1.505(5) .
C18 C19 1.417(5) .
C18 C23 1.501(5) .
C19 C20 1.420(5) .
C19 C24 1.508(5) .
C20 C25 1.506(5) .
C21 H21A 0.9800 .
C21 H21B 0.9800 .
C21 H21C 0.9800 .
C22 H22A 0.9800 .
C22 H22B 0.9800 .
C22 H22C 0.9800 .
C23 H23A 0.9800 .
C23 H23B 0.9800 .
C23 H23C 0.9800 .
C24 H24A 0.9800 .
C24 H24B 0.9800 .
C24 H24C 0.9800 .
C25 H25A 0.9800 .
C25 H25B 0.9800 .
C25 H25C 0.9800 .

loop_
_geom_torsion_atom_site_label_1
_geom_torsion_atom_site_label_2
_geom_torsion_atom_site_label_3
_geom_torsion_atom_site_label_4
_geom_torsion
_geom_torsion_site_symmetry_1
_geom_torsion_site_symmetry_4
C19 Ti1 N1 C1 78.6(3) . .
C6 Ti1 N1 C1 -88.8(3) . .
C18 Ti1 N1 C1 120.9(3) . .
C7 Ti1 N1 C1 -123.2(3) . .
C20 Ti1 N1 C1 76.2(3) . .
C17 Ti1 N1 C1 131.9(3) . .
C10 Ti1 N1 C1 -75.3(3) . .
C8 Ti1 N1 C1 -135.2(3) . .
C9 Ti1 N1 C1 -103.8(3) . .
Cl1 Ti1 N1 C1 -2.1(3) . .
C16 Ti1 N1 C1 106.2(3) . .
C19 Ti1 N1 C5 -102.9(2) . .
C6 Ti1 N1 C5 89.7(2) . .
C18 Ti1 N1 C5 -60.6(3) . .
C7 Ti1 N1 C5 55.3(2) . .
C20 Ti1 N1 C5 -105.3(2) . .
C17 Ti1 N1 C5 -49.6(2) . .
C10 Ti1 N1 C5 103.2(2) . .
C8 Ti1 N1 C5 43.3(3) . .
C9 Ti1 N1 C5 74.7(3) . .
Cl1 Ti1 N1 C5 176.4(2) . .
C16 Ti1 N1 C5 -75.3(2) . .
C5 N1 C1 C2 -0.3(5) . .
Ti1 N1 C1 C2 178.2(3) . .
N1 C1 C2 C3 -2.0(6) . .
C1 C2 C3 C4 2.2(5) . .
C1 C2 C3 C3 -177.9(4) . 3_556
C2 C3 C4 C5 -0.3(5) . .
C3 C3 C4 C5 179.8(4) 3_556 .
C1 N1 C5 C4 2.3(5) . .
Ti1 N1 C5 C4 -176.3(3) . .
C3 C4 C5 N1 -2.1(6) . .
N1 Ti1 C6 C10 157.0(2) . .
C19 Ti1 C6 C10 0.3(4) . .
C18 Ti1 C6 C10 -60.7(3) . .
C7 Ti1 C6 C10 -113.8(3) . .
C20 Ti1 C6 C10 98.3(4) . .
C17 Ti1 C6 C10 -114.7(2) . .
C8 Ti1 C6 C10 -76.3(2) . .
C9 Ti1 C6 C10 -35.6(2) . .
Cl1 Ti1 C6 C10 71.17(19) . .
C16 Ti1 C6 C10 -171.8(2) . .
N1 Ti1 C6 C7 -89.1(2) . .
C19 Ti1 C6 C7 114.1(3) . .
C18 Ti1 C6 C7 53.1(3) . .
C20 Ti1 C6 C7 -147.8(4) . .
C17 Ti1 C6 C7 -0.9(3) . .
C10 Ti1 C6 C7 113.8(3) . .
C8 Ti1 C6 C7 37.5(3) . .
C9 Ti1 C6 C7 78.2(3) . .
Cl1 Ti1 C6 C7 -175.0(2) . .
C16 Ti1 C6 C7 -58.0(4) . .
N1 Ti1 C6 C11 35.0(3) . .
C19 Ti1 C6 C11 -121.7(4) . .
C18 Ti1 C6 C11 177.3(3) . .
C7 Ti1 C6 C11 124.2(4) . .
C20 Ti1 C6 C11 -23.7(6) . .
C17 Ti1 C6 C11 123.3(3) . .
C10 Ti1 C6 C11 -122.0(4) . .
C8 Ti1 C6 C11 161.7(4) . .
C9 Ti1 C6 C11 -157.6(4) . .
Cl1 Ti1 C6 C11 -50.8(3) . .
C16 Ti1 C6 C11 66.2(4) . .
C10 C6 C7 C8 1.4(4) . .
C11 C6 C7 C8 175.1(4) . .
Ti1 C6 C7 C8 -66.9(3) . .
C10 C6 C7 C12 -163.6(4) . .
C11 C6 C7 C12 10.1(6) . .
Ti1 C6 C7 C12 128.1(4) . .
C10 C6 C7 Ti1 68.3(2) . .
C11 C6 C7 Ti1 -118.0(4) . .
N1 Ti1 C7 C6 85.8(2) . .
C19 Ti1 C7 C6 -129.0(3) . .
C18 Ti1 C7 C6 -145.7(2) . .
C20 Ti1 C7 C6 153.3(3) . .
C17 Ti1 C7 C6 179.4(2) . .
C10 Ti1 C7 C6 -37.9(2) . .
C8 Ti1 C7 C6 -114.4(3) . .
C9 Ti1 C7 C6 -77.8(2) . .
Cl1 Ti1 C7 C6 5.7(3) . .
C16 Ti1 C7 C6 149.8(2) . .
N1 Ti1 C7 C8 -159.8(2) . .
C19 Ti1 C7 C8 -14.6(4) . .
C6 Ti1 C7 C8 114.4(3) . .
C18 Ti1 C7 C8 -31.3(3) . .
C20 Ti1 C7 C8 -92.3(4) . .
C17 Ti1 C7 C8 -66.2(2) . .
C10 Ti1 C7 C8 76.5(2) . .
C9 Ti1 C7 C8 36.6(2) . .
Cl1 Ti1 C7 C8 120.2(2) . .
C16 Ti1 C7 C8 -95.7(2) . .
N1 Ti1 C7 C12 -35.7(5) . .
C19 Ti1 C7 C12 109.5(6) . .
C6 Ti1 C7 C12 -121.5(7) . .
C18 Ti1 C7 C12 92.8(6) . .
C20 Ti1 C7 C12 31.8(8) . .
C17 Ti1 C7 C12 57.9(6) . .
C10 Ti1 C7 C12 -159.4(6) . .
C8 Ti1 C7 C12 124.1(6) . .
C9 Ti1 C7 C12 160.8(6) . .
Cl1 Ti1 C7 C12 -115.7(5) . .
C16 Ti1 C7 C12 28.4(6) . .
C6 C7 C8 C9 -0.1(4) . .
C12 C7 C8 C9 164.8(4) . .
Ti1 C7 C8 C9 -65.3(3) . .
C6 C7 C8 C13 -164.8(4) . .
C12 C7 C8 C13 0.1(6) . .
Ti1 C7 C8 C13 130.0(4) . .
C6 C7 C8 Ti1 65.1(2) . .
C12 C7 C8 Ti1 -129.9(4) . .
N1 Ti1 C8 C7 22.0(2) . .
C19 Ti1 C8 C7 171.4(2) . .
C6 Ti1 C8 C7 -38.0(2) . .
C18 Ti1 C8 C7 151.8(2) . .
C20 Ti1 C8 C7 144.6(2) . .
C17 Ti1 C8 C7 118.2(2) . .
C10 Ti1 C8 C7 -79.3(2) . .
C9 Ti1 C8 C7 -116.1(3) . .
Cl1 Ti1 C8 C7 -83.4(3) . .
C16 Ti1 C8 C7 107.5(2) . .
N1 Ti1 C8 C9 138.0(2) . .
C19 Ti1 C8 C9 -72.5(2) . .
C6 Ti1 C8 C9 78.1(2) . .
C18 Ti1 C8 C9 -92.1(2) . .
C7 Ti1 C8 C9 116.1(3) . .
C20 Ti1 C8 C9 -99.3(3) . .
C17 Ti1 C8 C9 -125.7(2) . .
C10 Ti1 C8 C9 36.8(2) . .
Cl1 Ti1 C8 C9 32.7(3) . .
C16 Ti1 C8 C9 -136.4(2) . .
N1 Ti1 C8 C13 -97.7(6) . .
C19 Ti1 C8 C13 51.7(6) . .
C6 Ti1 C8 C13 -157.7(7) . .
C18 Ti1 C8 C13 32.2(6) . .
C7 Ti1 C8 C13 -119.7(7) . .
C20 Ti1 C8 C13 24.9(7) . .
C17 Ti1 C8 C13 -1.5(6) . .
C10 Ti1 C8 C13 161.0(7) . .
C9 Ti1 C8 C13 124.2(7) . .
Cl1 Ti1 C8 C13 157.0(5) . .
C16 Ti1 C8 C13 -12.2(7) . .
C7 C8 C9 C10 -1.3(4) . .
C13 C8 C9 C10 163.1(4) . .
Ti1 C8 C9 C10 -65.2(3) . .
C7 C8 C9 C14 -168.1(4) . .
C13 C8 C9 C14 -3.8(7) . .
Ti1 C8 C9 C14 128.0(4) . .
C7 C8 C9 Ti1 63.9(3) . .
C13 C8 C9 Ti1 -131.7(4) . .
N1 Ti1 C9 C10 54.7(3) . .
C19 Ti1 C9 C10 -127.2(2) . .
C6 Ti1 C9 C10 36.8(2) . .
C18 Ti1 C9 C10 -159.0(2) . .
C7 Ti1 C9 C10 78.2(2) . .
C20 Ti1 C9 C10 -125.2(2) . .
C17 Ti1 C9 C10 174.3(2) . .
C8 Ti1 C9 C10 115.1(3) . .
Cl1 Ti1 C9 C10 -40.3(2) . .
C16 Ti1 C9 C10 -175.5(2) . .
N1 Ti1 C9 C8 -60.4(3) . .
C19 Ti1 C9 C8 117.6(2) . .
C6 Ti1 C9 C8 -78.4(3) . .
C18 Ti1 C9 C8 85.9(3) . .
C7 Ti1 C9 C8 -36.9(2) . .
C20 Ti1 C9 C8 119.7(3) . .
C17 Ti1 C9 C8 59.2(3) . .
C10 Ti1 C9 C8 -115.1(3) . .
Cl1 Ti1 C9 C8 -155.4(2) . .
C16 Ti1 C9 C8 69.3(3) . .
N1 Ti1 C9 C14 175.1(4) . .
C19 Ti1 C9 C14 -6.9(5) . .
C6 Ti1 C9 C14 157.1(5) . .
C18 Ti1 C9 C14 -38.6(5) . .
C7 Ti1 C9 C14 -161.4(5) . .
C20 Ti1 C9 C14 -4.8(5) . .
C17 Ti1 C9 C14 -65.3(5) . .
C10 Ti1 C9 C14 120.4(6) . .
C8 Ti1 C9 C14 -124.5(5) . .
Cl1 Ti1 C9 C14 80.1(5) . .
C16 Ti1 C9 C14 -55.2(5) . .
C8 C9 C10 C6 2.2(4) . .
C14 C9 C10 C6 169.5(4) . .
Ti1 C9 C10 C6 -63.0(2) . .
C8 C9 C10 C15 -169.1(3) . .
C14 C9 C10 C15 -1.7(6) . .
Ti1 C9 C10 C15 125.8(3) . .
C8 C9 C10 Ti1 65.1(3) . .
C14 C9 C10 Ti1 -127.5(4) . .
C7 C6 C10 C9 -2.2(4) . .
C11 C6 C10 C9 -176.1(3) . .
Ti1 C6 C10 C9 65.1(2) . .
C7 C6 C10 C15 168.9(3) . .
C11 C6 C10 C15 -5.0(6) . .
Ti1 C6 C10 C15 -123.7(3) . .
C7 C6 C10 Ti1 -67.4(2) . .
C11 C6 C10 Ti1 118.7(4) . .
N1 Ti1 C10 C9 -141.6(2) . .
C19 Ti1 C10 C9 63.1(3) . .
C6 Ti1 C10 C9 -117.0(3) . .
C18 Ti1 C10 C9 23.9(3) . .
C7 Ti1 C10 C9 -78.7(3) . .
C20 Ti1 C10 C9 94.3(3) . .
C17 Ti1 C10 C9 -8.6(3) . .
C8 Ti1 C10 C9 -37.5(3) . .
Cl1 Ti1 C10 C9 139.3(2) . .
C16 Ti1 C10 C9 25.4(11) . .
N1 Ti1 C10 C6 -24.6(2) . .
C19 Ti1 C10 C6 -179.8(2) . .
C18 Ti1 C10 C6 141.0(2) . .
C7 Ti1 C10 C6 38.3(2) . .
C20 Ti1 C10 C6 -148.7(2) . .
C17 Ti1 C10 C6 108.4(2) . .
C8 Ti1 C10 C6 79.5(2) . .
C9 Ti1 C10 C6 117.0(3) . .
Cl1 Ti1 C10 C6 -103.6(2) . .
C16 Ti1 C10 C6 142.5(10) . .
N1 Ti1 C10 C15 96.0(3) . .
C19 Ti1 C10 C15 -59.2(4) . .
C6 Ti1 C10 C15 120.6(4) . .
C18 Ti1 C10 C15 -98.4(3) . .
C7 Ti1 C10 C15 158.9(4) . .
C20 Ti1 C10 C15 -28.0(4) . .
C17 Ti1 C10 C15 -131.0(3) . .
C8 Ti1 C10 C15 -159.9(4) . .
C9 Ti1 C10 C15 -122.3(4) . .
Cl1 Ti1 C10 C15 17.0(3) . .
C16 Ti1 C10 C15 -96.9(10) . .
N1 Ti1 C16 C17 128.1(2) . .
C19 Ti1 C16 C17 -79.7(2) . .
C6 Ti1 C16 C17 95.9(3) . .
C18 Ti1 C16 C17 -37.9(2) . .
C7 Ti1 C16 C17 60.2(3) . .
C20 Ti1 C16 C17 -117.5(3) . .
C10 Ti1 C16 C17 -39.5(11) . .
C8 Ti1 C16 C17 19.7(3) . .
C9 Ti1 C16 C17 -17.7(3) . .
Cl1 Ti1 C16 C17 -151.77(18) . .
N1 Ti1 C16 C20 -114.4(2) . .
C19 Ti1 C16 C20 37.8(2) . .
C6 Ti1 C16 C20 -146.5(3) . .
C18 Ti1 C16 C20 79.6(2) . .
C7 Ti1 C16 C20 177.7(2) . .
C17 Ti1 C16 C20 117.5(3) . .
C10 Ti1 C16 C20 78.0(10) . .
C8 Ti1 C16 C20 137.2(2) . .
C9 Ti1 C16 C20 99.8(3) . .
Cl1 Ti1 C16 C20 -34.3(2) . .
N1 Ti1 C16 C21 5.4(3) . .
C19 Ti1 C16 C21 157.7(4) . .
C6 Ti1 C16 C21 -26.7(5) . .
C18 Ti1 C16 C21 -160.5(4) . .
C7 Ti1 C16 C21 -62.4(4) . .
C20 Ti1 C16 C21 119.9(4) . .
C17 Ti1 C16 C21 -122.6(4) . .
C10 Ti1 C16 C21 -162.1(9) . .
C8 Ti1 C16 C21 -102.9(4) . .
C9 Ti1 C16 C21 -140.3(3) . .
Cl1 Ti1 C16 C21 85.6(3) . .
C20 C16 C17 C18 3.1(4) . .
C21 C16 C17 C18 -167.9(3) . .
Ti1 C16 C17 C18 64.9(2) . .
C20 C16 C17 C22 171.9(3) . .
C21 C16 C17 C22 0.9(6) . .
Ti1 C16 C17 C22 -126.3(3) . .
C20 C16 C17 Ti1 -61.8(2) . .
C21 C16 C17 Ti1 127.2(4) . .
N1 Ti1 C17 C16 -49.5(2) . .
C19 Ti1 C17 C16 77.5(2) . .
C6 Ti1 C17 C16 -132.4(2) . .
C18 Ti1 C17 C16 115.0(3) . .
C7 Ti1 C17 C16 -133.0(2) . .
C20 Ti1 C17 C16 36.0(2) . .
C10 Ti1 C17 C16 173.4(2) . .
C8 Ti1 C17 C16 -163.4(2) . .
C9 Ti1 C17 C16 168.4(2) . .
Cl1 Ti1 C17 C16 39.3(2) . .
N1 Ti1 C17 C18 -164.5(2) . .
C19 Ti1 C17 C18 -37.5(2) . .
C6 Ti1 C17 C18 112.6(2) . .
C7 Ti1 C17 C18 112.1(2) . .
C20 Ti1 C17 C18 -78.9(2) . .
C10 Ti1 C17 C18 58.4(3) . .
C8 Ti1 C17 C18 81.7(2) . .
C9 Ti1 C17 C18 53.5(2) . .
Cl1 Ti1 C17 C18 -75.6(2) . .
C16 Ti1 C17 C18 -115.0(3) . .
N1 Ti1 C17 C22 72.8(3) . .
C19 Ti1 C17 C22 -160.2(4) . .
C6 Ti1 C17 C22 -10.2(4) . .
C18 Ti1 C17 C22 -122.8(4) . .
C7 Ti1 C17 C22 -10.7(3) . .
C20 Ti1 C17 C22 158.3(4) . .
C10 Ti1 C17 C22 -64.4(4) . .
C8 Ti1 C17 C22 -41.1(3) . .
C9 Ti1 C17 C22 -69.3(3) . .
Cl1 Ti1 C17 C22 161.6(3) . .
C16 Ti1 C17 C22 122.3(4) . .
C16 C17 C18 C19 -3.1(4) . .
C22 C17 C18 C19 -171.5(3) . .
Ti1 C17 C18 C19 64.2(2) . .
C16 C17 C18 C23 161.3(3) . .
C22 C17 C18 C23 -7.1(6) . .
Ti1 C17 C18 C23 -131.4(4) . .
C16 C17 C18 Ti1 -67.3(2) . .
C22 C17 C18 Ti1 124.3(3) . .
N1 Ti1 C18 C19 -95.8(2) . .
C6 Ti1 C18 C19 134.4(2) . .
C7 Ti1 C18 C19 164.0(2) . .
C20 Ti1 C18 C19 -38.1(2) . .
C17 Ti1 C18 C19 -115.6(3) . .
C10 Ti1 C18 C19 101.2(2) . .
C8 Ti1 C18 C19 147.2(2) . .
C9 Ti1 C18 C19 113.9(2) . .
Cl1 Ti1 C18 C19 12.1(2) . .
C16 Ti1 C18 C19 -78.6(2) . .
N1 Ti1 C18 C17 19.8(3) . .
C19 Ti1 C18 C17 115.6(3) . .
C6 Ti1 C18 C17 -110.0(2) . .
C7 Ti1 C18 C17 -80.4(2) . .
C20 Ti1 C18 C17 77.5(2) . .
C10 Ti1 C18 C17 -143.2(2) . .
C8 Ti1 C18 C17 -97.2(2) . .
C9 Ti1 C18 C17 -130.5(2) . .
Cl1 Ti1 C18 C17 127.72(18) . .
C16 Ti1 C18 C17 36.99(19) . .
N1 Ti1 C18 C23 144.3(3) . .
C19 Ti1 C18 C23 -119.9(4) . .
C6 Ti1 C18 C23 14.5(4) . .
C7 Ti1 C18 C23 44.1(4) . .
C20 Ti1 C18 C23 -158.0(4) . .
C17 Ti1 C18 C23 124.5(4) . .
C10 Ti1 C18 C23 -18.7(4) . .
C8 Ti1 C18 C23 27.4(4) . .
C9 Ti1 C18 C23 -6.0(3) . .
Cl1 Ti1 C18 C23 -107.7(3) . .
C16 Ti1 C18 C23 161.5(4) . .
C17 C18 C19 C20 1.9(4) . .
C23 C18 C19 C20 -162.8(3) . .
Ti1 C18 C19 C20 67.8(2) . .
C17 C18 C19 C24 175.2(3) . .
C23 C18 C19 C24 10.5(6) . .
Ti1 C18 C19 C24 -118.9(4) . .
C17 C18 C19 Ti1 -65.8(2) . .
C23 C18 C19 Ti1 129.4(3) . .
N1 Ti1 C19 C18 109.7(2) . .
C6 Ti1 C19 C18 -98.2(3) . .
C7 Ti1 C19 C18 -27.5(3) . .
C20 Ti1 C19 C18 114.0(3) . .
C17 Ti1 C19 C18 37.1(2) . .
C10 Ti1 C19 C18 -98.0(2) . .
C8 Ti1 C19 C18 -36.3(2) . .
C9 Ti1 C19 C18 -68.6(2) . .
Cl1 Ti1 C19 C18 -169.3(2) . .
C16 Ti1 C19 C18 77.2(2) . .
N1 Ti1 C19 C20 -4.3(2) . .
C6 Ti1 C19 C20 147.8(3) . .
C18 Ti1 C19 C20 -114.0(3) . .
C7 Ti1 C19 C20 -141.5(2) . .
C17 Ti1 C19 C20 -76.9(2) . .
C10 Ti1 C19 C20 147.99(19) . .
C8 Ti1 C19 C20 -150.3(2) . .
C9 Ti1 C19 C20 177.4(2) . .
Cl1 Ti1 C19 C20 76.67(19) . .
C16 Ti1 C19 C20 -36.79(19) . .
N1 Ti1 C19 C24 -127.3(3) . .
C6 Ti1 C19 C24 24.8(5) . .
C18 Ti1 C19 C24 123.0(4) . .
C7 Ti1 C19 C24 95.5(4) . .
C20 Ti1 C19 C24 -123.0(4) . .
C17 Ti1 C19 C24 160.1(4) . .
C10 Ti1 C19 C24 25.0(4) . .
C8 Ti1 C19 C24 86.7(3) . .
C9 Ti1 C19 C24 54.4(3) . .
Cl1 Ti1 C19 C24 -46.3(3) . .
C16 Ti1 C19 C24 -159.8(4) . .
C17 C16 C20 C19 -1.9(4) . .
C21 C16 C20 C19 169.3(3) . .
Ti1 C16 C20 C19 -64.0(2) . .
C17 C16 C20 C25 -173.3(3) . .
C21 C16 C20 C25 -2.2(5) . .
Ti1 C16 C20 C25 124.5(3) . .
C17 C16 C20 Ti1 62.2(2) . .
C21 C16 C20 Ti1 -126.7(3) . .
C18 C19 C20 C16 0.0(4) . .
C24 C19 C20 C16 -173.4(3) . .
Ti1 C19 C20 C16 67.2(2) . .
C18 C19 C20 C25 171.2(3) . .
C24 C19 C20 C25 -2.1(6) . .
Ti1 C19 C20 C25 -121.5(3) . .
C18 C19 C20 Ti1 -67.2(2) . .
C24 C19 C20 Ti1 119.4(4) . .
N1 Ti1 C20 C16 61.2(2) . .
C19 Ti1 C20 C16 -115.3(3) . .
C6 Ti1 C20 C16 118.8(4) . .
C18 Ti1 C20 C16 -77.1(2) . .
C7 Ti1 C20 C16 -5.1(5) . .
C17 Ti1 C20 C16 -35.9(2) . .
C10 Ti1 C20 C16 -168.9(2) . .
C8 Ti1 C20 C16 -68.4(3) . .
C9 Ti1 C20 C16 -118.9(2) . .
Cl1 Ti1 C20 C16 146.5(2) . .
N1 Ti1 C20 C19 176.5(2) . .
C6 Ti1 C20 C19 -125.9(4) . .
C18 Ti1 C20 C19 38.21(19) . .
C7 Ti1 C20 C19 110.2(4) . .
C17 Ti1 C20 C19 79.4(2) . .
C10 Ti1 C20 C19 -53.6(3) . .
C8 Ti1 C20 C19 46.9(3) . .
C9 Ti1 C20 C19 -3.6(3) . .
Cl1 Ti1 C20 C19 -98.20(19) . .
C16 Ti1 C20 C19 115.3(3) . .
N1 Ti1 C20 C25 -61.7(3) . .
C19 Ti1 C20 C25 121.9(4) . .
C6 Ti1 C20 C25 -4.1(6) . .
C18 Ti1 C20 C25 160.1(4) . .
C7 Ti1 C20 C25 -128.0(4) . .
C17 Ti1 C20 C25 -158.7(4) . .
C10 Ti1 C20 C25 68.2(4) . .
C8 Ti1 C20 C25 168.7(3) . .
C9 Ti1 C20 C25 118.2(3) . .
Cl1 Ti1 C20 C25 23.6(3) . .
C16 Ti1 C20 C25 -122.8(4) . .
